data_4341750
loop_
_publ_author_name
'Liu, Ting'
'Gao, Su-Mei'
'Xu, Long-Yang'
'Zhao, Jiong-Peng'
'Liu, Fu-Chen'
'Hu, Hai-Liang'
'Kang, Zhen-Hui'

_publ_section_title
;
 Design and Synthesis of Stable Cobalt-Based Weak Ferromagnetic Framework
 with Large Spin Canting Angle.
;
_journal_name_full 'Inorganic chemistry'
_journal_page_first 141202093155003
_journal_paper_doi 10.1021/ic502177k
_journal_year 2014
_chemical_formula_sum 'C7 H8 Co N2 O5'
_chemical_formula_weight 259.08
_chemical_name_systematic
; 
 ? 
;
_space_group_IT_number 19
_symmetry_cell_setting orthorhombic
_symmetry_space_group_name_Hall 'P 2ac 2ab'
_symmetry_space_group_name_H-M 'P 21 21 21'
_atom_sites_solution_hydrogens geom
_atom_sites_solution_primary direct
_atom_sites_solution_secondary difmap
_audit_creation_method SHELXL-97
_cell_angle_alpha 90.00
_cell_angle_beta 90.00
_cell_angle_gamma 90.00
_cell_formula_units_Z 4
_cell_length_a 8.9978(18)
_cell_length_b 9.4638(19)
_cell_length_c 10.433(2)
_cell_measurement_reflns_used 7305
_cell_measurement_temperature 293(2)
_cell_measurement_theta_max 27.6
_cell_measurement_theta_min 3.0
_cell_volume 888.4(3)
_computing_cell_refinement 'Bruker XSCANS'
_computing_data_collection 'Bruker XSCANS'
_computing_data_reduction 'Bruker SHELXTL'
_computing_molecular_graphics 'Bruker SHELXTL'
_computing_publication_material 'Bruker SHELXTL'
_computing_structure_refinement 'SHELXL-97 (Sheldrick, 1997)'
_computing_structure_solution 'SHELXS-97 (Sheldrick, 1990)'
_diffrn_ambient_temperature 293(2)
_diffrn_measured_fraction_theta_full 0.999
_diffrn_measured_fraction_theta_max 0.999
_diffrn_measurement_device_type 'Bruker P4'
_diffrn_measurement_method '\w scans'
_diffrn_radiation_monochromator graphite
_diffrn_radiation_source 'fine-focus sealed tube'
_diffrn_radiation_type MoK\a
_diffrn_radiation_wavelength 0.71073
_diffrn_reflns_av_R_equivalents 0.0897
_diffrn_reflns_av_sigmaI/netI 0.0696
_diffrn_reflns_limit_h_max 11
_diffrn_reflns_limit_h_min -11
_diffrn_reflns_limit_k_max 12
_diffrn_reflns_limit_k_min -12
_diffrn_reflns_limit_l_max 13
_diffrn_reflns_limit_l_min -13
_diffrn_reflns_number 9263
_diffrn_reflns_theta_full 27.48
_diffrn_reflns_theta_max 27.48
_diffrn_reflns_theta_min 2.99
_exptl_absorpt_coefficient_mu 1.935
_exptl_absorpt_correction_type none
_exptl_crystal_colour red
_exptl_crystal_density_diffrn 1.937
_exptl_crystal_density_meas ?
_exptl_crystal_density_method 'not measured'
_exptl_crystal_description block
_exptl_crystal_F_000 524
_exptl_crystal_size_max 0.2
_exptl_crystal_size_mid 0.18
_exptl_crystal_size_min 0.17
_refine_diff_density_max 1.577
_refine_diff_density_min -0.768
_refine_diff_density_rms 0.166
_refine_ls_abs_structure_details 'Flack H D (1983), Acta Cryst. A39, 876-881'
_refine_ls_abs_structure_Flack 0.04(5)
_refine_ls_extinction_method none
_refine_ls_goodness_of_fit_ref 1.254
_refine_ls_hydrogen_treatment mixed
_refine_ls_matrix_type full
_refine_ls_number_parameters 136
_refine_ls_number_reflns 2035
_refine_ls_number_restraints 0
_refine_ls_restrained_S_all 1.254
_refine_ls_R_factor_all 0.0839
_refine_ls_R_factor_gt 0.0746
_refine_ls_shift/su_max 0.009
_refine_ls_shift/su_mean 0.002
_refine_ls_structure_factor_coef Fsqd
_refine_ls_weighting_details 'calc w=1/[\s^2^(Fo^2^)+(0.1000P)^2^+0.0000P] where P=(Fo^2^+2Fc^2^)/3'
_refine_ls_weighting_scheme calc
_refine_ls_wR_factor_gt 0.1855
_refine_ls_wR_factor_ref 0.1902
_reflns_number_gt 1831
_reflns_number_total 2035
_reflns_threshold_expression >2sigma(I)
_cod_data_source_file ic502177k_si_002.cif
_cod_data_source_block 3
_cod_depositor_comments
;
The following automatic conversions were performed:

'_symmetry_cell_setting' value 'Orthorhombic' changed to
'orthorhombic' according to
/home/saulius/struct/COD-crude-data--automatic-downloads/rss-feeds/ACS/lib/dictionaries/cif_core.dic
dictionary named 'cif_core.dic' version 2.4.2 from 2011-04-26.

Automatic conversion script
Id: cif_fix_values 2935 2014-11-11 08:27:57Z andrius 

The following automatic conversions were performed:

'_exptl_crystal_density_meas' value 'none' was changed to '?' - the
value is perceived as not measured.

Automatic conversion script
Id: cif_fix_values 3008 2015-01-20 13:52:24Z robertas 
;
_cod_original_sg_symbol_H-M P2(1)2(1)2(1)
_cod_database_code 4341750

loop_
_symmetry_equiv_pos_as_xyz
'x, y, z'
'-x+1/2, -y, z+1/2'
'x+1/2, -y+1/2, -z'
'-x, y+1/2, -z+1/2'

loop_
_atom_site_label
_atom_site_type_symbol
_atom_site_fract_x
_atom_site_fract_y
_atom_site_fract_z
_atom_site_U_iso_or_equiv
_atom_site_adp_type
_atom_site_occupancy
_atom_site_symmetry_multiplicity
_atom_site_calc_flag
_atom_site_refinement_flags
Co1 Co -0.29568(10) 0.05272(10) -1.26901(9) 0.0227(3) Uani 1 1 d .
O1 O -0.4603(7) -0.0845(6) -1.3205(6) 0.0390(14) Uani 1 1 d .
O2 O -0.5849(7) -0.2835(6) -1.3152(5) 0.0363(14) Uani 1 1 d .
O3 O -0.3475(6) 0.1528(6) -1.4431(4) 0.0297(12) Uani 1 1 d .
O4 O -0.2805(6) -0.0205(6) -1.0811(5) 0.0294(12) Uani 1 1 d .
N1 N -0.1281(7) -0.1144(6) -1.2770(6) 0.0244(13) Uani 1 1 d .
N2 N -0.1013(7) 0.1883(6) -1.2523(6) 0.0293(15) Uani 1 1 d .
C1 C -0.4943(9) -0.1986(8) -1.2741(7) 0.0303(17) Uani 1 1 d .
H1A H -0.4457 -0.2237 -1.1988 0.036 Uiso 1 1 calc R
C2 C -0.3166(9) 0.1095(8) -1.5527(6) 0.0261(17) Uani 1 1 d .
C3 C -0.0962(9) -0.1668(9) -1.1638(7) 0.0307(18) Uani 1 1 d .
C4 C -0.0223(9) 0.2354(9) -1.3531(7) 0.0293(17) Uani 1 1 d .
H4A H -0.0455 0.2035 -1.4350 0.035 Uiso 1 1 calc R
C5 C -0.0629(11) 0.2415(9) -1.1371(7) 0.037(2) Uani 1 1 d .
H5A H -0.1166 0.2131 -1.0654 0.045 Uiso 1 1 calc R
C6 C -0.0521(10) -0.1641(9) -1.3794(7) 0.0343(19) Uani 1 1 d .
H6A H -0.0776 -0.1343 -1.4615 0.041 Uiso 1 1 calc R
O5 O -0.2123(13) -0.5537(13) -0.5665(12) 0.114(4) Uani 1 1 d .
C7 C -0.2577(15) -0.4913(17) -0.4388(16) 0.085(5) Uani 1 1 d .

loop_
_atom_site_aniso_label
_atom_site_aniso_U_11
_atom_site_aniso_U_22
_atom_site_aniso_U_33
_atom_site_aniso_U_23
_atom_site_aniso_U_13
_atom_site_aniso_U_12
Co1 0.0274(5) 0.0264(5) 0.0142(4) 0.0004(3) 0.0005(4) 0.0004(4)
O1 0.042(3) 0.037(3) 0.037(3) -0.002(3) -0.001(3) -0.020(3)
O2 0.051(4) 0.035(3) 0.023(3) 0.005(2) 0.004(3) -0.016(3)
O3 0.038(3) 0.038(3) 0.014(2) -0.001(2) 0.000(2) 0.010(2)
O4 0.032(3) 0.036(3) 0.021(3) 0.0039(19) 0.005(2) 0.009(2)
N1 0.026(3) 0.032(3) 0.016(3) 0.001(3) -0.001(3) -0.006(2)
N2 0.041(4) 0.023(3) 0.023(4) 0.002(2) 0.005(3) -0.005(3)
C1 0.042(4) 0.033(4) 0.016(3) -0.005(3) 0.002(4) -0.001(3)
C2 0.030(4) 0.038(4) 0.011(3) -0.003(3) -0.001(3) -0.004(3)
C3 0.029(4) 0.036(4) 0.027(4) -0.008(3) 0.005(3) -0.003(4)
C4 0.035(5) 0.038(4) 0.015(3) -0.003(3) 0.006(3) -0.005(4)
C5 0.058(6) 0.043(5) 0.010(3) 0.005(3) 0.003(3) -0.015(4)
C6 0.050(5) 0.041(4) 0.012(3) 0.001(3) 0.002(3) 0.013(4)
O5 0.114(8) 0.094(8) 0.135(11) 0.013(6) 0.046(8) -0.009(8)
C7 0.073(8) 0.064(8) 0.118(13) 0.012(7) -0.008(9) 0.004(6)

loop_
_atom_type_symbol
_atom_type_description
_atom_type_scat_dispersion_real
_atom_type_scat_dispersion_imag
_atom_type_scat_source
C C 0.0033 0.0016 'International Tables Vol C Tables 4.2.6.8 and 6.1.1.4'
H H 0.0000 0.0000 'International Tables Vol C Tables 4.2.6.8 and 6.1.1.4'
Co Co 0.3494 0.9721 'International Tables Vol C Tables 4.2.6.8 and 6.1.1.4'
N N 0.0061 0.0033 'International Tables Vol C Tables 4.2.6.8 and 6.1.1.4'
O O 0.0106 0.0060 'International Tables Vol C Tables 4.2.6.8 and 6.1.1.4'

loop_
_geom_angle_atom_site_label_1
_geom_angle_atom_site_label_2
_geom_angle_atom_site_label_3
_geom_angle
_geom_angle_site_symmetry_1
_geom_angle_site_symmetry_3
O1 Co1 O2 102.1(2) . 4_452
O1 Co1 O4 94.8(2) . .
O2 Co1 O4 83.4(2) 4_452 .
O1 Co1 O3 84.2(2) . .
O2 Co1 O3 85.1(2) 4_452 .
O4 Co1 O3 167.9(2) . .
O1 Co1 N2 168.3(2) . .
O2 Co1 N2 86.7(2) 4_452 .
O4 Co1 N2 93.9(2) . .
O3 Co1 N2 88.9(2) . .
O1 Co1 N1 91.7(2) . .
O2 Co1 N1 155.6(2) 4_452 .
O4 Co1 N1 75.5(2) . .
O3 Co1 N1 116.5(2) . .
N2 Co1 N1 82.8(2) . .
C1 O1 Co1 129.8(6) . .
C1 O2 Co1 133.3(5) . 4_442
C2 O3 Co1 126.5(5) . .
C2 O4 Co1 119.6(4) 2_455 .
C3 N1 C6 118.0(6) . .
C3 N1 Co1 113.0(5) . .
C6 N1 Co1 129.0(5) . .
C4 N2 C5 116.0(7) . .
C4 N2 Co1 123.9(5) . .
C5 N2 Co1 119.8(5) . .
O1 C1 O2 127.5(8) . .
O1 C1 H1A 116.2 . .
O2 C1 H1A 116.2 . .
O3 C2 O4 126.6(7) . 2_454
O3 C2 C3 118.2(7) . 2_454
O4 C2 C3 115.2(6) 2_454 2_454
N1 C3 C4 121.4(7) . 4_542
N1 C3 C2 116.3(7) . 2_455
C4 C3 C2 122.1(7) 4_542 2_455
N2 C4 C3 121.0(7) . 4_552
N2 C4 H4A 119.5 . .
C3 C4 H4A 119.5 4_552 .
N2 C5 C6 123.1(7) . 4_552
N2 C5 H5A 118.5 . .
C6 C5 H5A 118.5 4_552 .
N1 C6 C5 120.4(7) . 4_542
N1 C6 H6A 119.8 . .
C5 C6 H6A 119.8 4_542 .

loop_
_geom_bond_atom_site_label_1
_geom_bond_atom_site_label_2
_geom_bond_distance
_geom_bond_site_symmetry_2
Co1 O1 2.041(5) .
Co1 O2 2.080(5) 4_452
Co1 O4 2.083(5) .
Co1 O3 2.101(5) .
Co1 N2 2.177(6) .
Co1 N1 2.187(6) .
O1 C1 1.223(9) .
O2 C1 1.223(10) .
O2 Co1 2.080(5) 4_442
O3 C2 1.246(8) .
O4 C2 1.249(9) 2_455
N1 C3 1.312(11) .
N1 C6 1.353(10) .
N2 C4 1.345(9) .
N2 C5 1.348(10) .
C1 H1A 0.9300 .
C2 O4 1.249(9) 2_454
C2 C3 1.501(10) 2_454
C3 C4 1.423(12) 4_542
C3 C2 1.501(10) 2_455
C4 C3 1.423(12) 4_552
C4 H4A 0.9300 .
C5 C6 1.379(13) 4_552
C5 H5A 0.9300 .
C6 C5 1.379(13) 4_542
C6 H6A 0.9300 .
O5 C7 1.51(2) .
